data_2225500
loop_
_publ_author_name
'Varga, Richard A.'
'Kulcsar, Monica'
'Silvestru, Anca'

_publ_section_title
;
 [2,6-Bis(dimethylaminomethyl)phenyl]selenium bromide monohydrate
;
_journal_coeditor_code DN2538
_journal_issue 4
_journal_name_full 'Acta Crystallographica Section E'
_journal_page_first o771
_journal_paper_doi 10.1107/S1600536810008019
_journal_volume 66
_journal_year 2010
_chemical_formula_iupac 'C12 H19 N2 Se +, Br -, H2 O'
_chemical_formula_moiety 'C12 H19 N2 Se +, Br -, H2 O'
_chemical_formula_sum 'C12 H21 Br N2 O Se'
_chemical_formula_weight 368.18
_chemical_name_systematic
;
[2,6-Bis(dimethylaminomethyl)phenyl]selenium bromide monohydrate
;
_space_group_IT_number 15
_symmetry_cell_setting monoclinic
_symmetry_space_group_name_Hall '-C 2yc'
_symmetry_space_group_name_H-M 'C 1 2/c 1'
_atom_sites_solution_hydrogens geom
_atom_sites_solution_primary direct
_atom_sites_solution_secondary difmap
_audit_creation_method SHELXL-97
_cell_angle_alpha 90.00
_cell_angle_beta 110.475(2)
_cell_angle_gamma 90.00
_cell_formula_units_Z 8
_cell_length_a 15.1494(14)
_cell_length_b 11.3182(10)
_cell_length_c 18.8083(17)
_cell_measurement_reflns_used 3226
_cell_measurement_temperature 297(2)
_cell_measurement_theta_max 25.24
_cell_measurement_theta_min 2.30
_cell_volume 3021.2(5)
_computing_cell_refinement 'SAINT-Plus (Bruker, 2000)'
_computing_data_collection 'SMART (Bruker, 2000)'
_computing_data_reduction 'SAINT-Plus (Bruker, 2001)'
_computing_molecular_graphics
;
ORTEP-3 (Farrugia, 1997) and DIAMOND 3 (Brandenburg & Putz,
2006)
;
_computing_publication_material 'publCIF (Westrip, 2010)'
_computing_structure_refinement 'SHELXL97 (Sheldrick, 2008)'
_computing_structure_solution 'SHELXS97 (Sheldrick, 2008)'
_diffrn_ambient_temperature 297(2)
_diffrn_measured_fraction_theta_full 0.998
_diffrn_measured_fraction_theta_max 0.998
_diffrn_measurement_device_type 'Bruker SMART APEX CCD area-detector diffractometer'
_diffrn_measurement_method 'phi and omega scans'
_diffrn_radiation_monochromator graphite
_diffrn_radiation_source 'fine-focus sealed tube'
_diffrn_radiation_type MoK\a
_diffrn_radiation_wavelength 0.71073
_diffrn_reflns_av_R_equivalents 0.0496
_diffrn_reflns_av_sigmaI/netI 0.0455
_diffrn_reflns_limit_h_max 18
_diffrn_reflns_limit_h_min -18
_diffrn_reflns_limit_k_max 14
_diffrn_reflns_limit_k_min -14
_diffrn_reflns_limit_l_max 23
_diffrn_reflns_limit_l_min -23
_diffrn_reflns_number 11856
_diffrn_reflns_theta_full 26.37
_diffrn_reflns_theta_max 26.37
_diffrn_reflns_theta_min 2.30
_exptl_absorpt_coefficient_mu 5.119
_exptl_absorpt_correction_T_max 0.6558
_exptl_absorpt_correction_T_min 0.2998
_exptl_absorpt_correction_type multi-scan
_exptl_absorpt_process_details '(SADABS; Bruker, 2000)'
_exptl_crystal_colour colourless
_exptl_crystal_density_diffrn 1.619
_exptl_crystal_density_method 'not measured'
_exptl_crystal_description block
_exptl_crystal_F_000 1472
_exptl_crystal_size_max 0.31
_exptl_crystal_size_mid 0.29
_exptl_crystal_size_min 0.09
_refine_diff_density_max 0.494
_refine_diff_density_min -0.533
_refine_ls_extinction_method none
_refine_ls_goodness_of_fit_ref 1.092
_refine_ls_hydrogen_treatment mixed
_refine_ls_matrix_type full
_refine_ls_number_parameters 167
_refine_ls_number_reflns 3093
_refine_ls_number_restraints 0
_refine_ls_restrained_S_all 1.092
_refine_ls_R_factor_all 0.0468
_refine_ls_R_factor_gt 0.0391
_refine_ls_shift/su_max 0.001
_refine_ls_shift/su_mean 0.000
_refine_ls_structure_factor_coef Fsqd
_refine_ls_weighting_details 'calc w=1/[\s^2^(Fo^2^)+(0.0287P)^2^+3.8997P] where P=(Fo^2^+2Fc^2^)/3'
_refine_ls_weighting_scheme calc
_refine_ls_wR_factor_gt 0.0831
_refine_ls_wR_factor_ref 0.0862
_reflns_number_gt 2696
_reflns_number_total 3093
_reflns_threshold_expression I>2/s(I)
_cod_data_source_file dn2538.cif
_cod_data_source_block I
_cod_original_sg_symbol_H-M 'C 2/c'
_cod_database_code 2225500
_cod_database_fobs_code 2225500

loop_
_symmetry_equiv_pos_as_xyz
'x, y, z'
'-x, y, -z+1/2'
'x+1/2, y+1/2, z'
'-x+1/2, y+1/2, -z+1/2'
'-x, -y, -z'
'x, -y, z-1/2'
'-x+1/2, -y+1/2, -z'
'x+1/2, -y+1/2, z-1/2'

loop_
_atom_site_type_symbol
_atom_site_label
_atom_site_fract_x
_atom_site_fract_y
_atom_site_fract_z
_atom_site_U_iso_or_equiv
_atom_site_adp_type
_atom_site_calc_flag
_atom_site_refinement_flags
_atom_site_occupancy
_atom_site_disorder_assembly
_atom_site_disorder_group
Br Br1 0.5000 0.26510(5) 0.7500 0.05461(17) Uani d S 1 . .
Br Br2 0.5000 0.73811(6) 0.7500 0.0747(2) Uani d S 1 . .
C C1 0.3337(2) 0.9300(3) 0.93573(18) 0.0319(7) Uani d . 1 . .
C C2 0.3774(2) 0.9329(3) 1.01348(18) 0.0372(7) Uani d . 1 . .
C C6 0.2603(2) 1.0046(3) 0.89677(19) 0.0346(7) Uani d . 1 . .
C C10 0.2169(2) 0.9828(3) 0.81308(19) 0.0408(8) Uani d . 1 . .
H H10A 0.1640 0.9290 0.8028 0.049 Uiso calc R 1 . .
H H10B 0.1939 1.0565 0.7868 0.049 Uiso calc R 1 . .
C C7 0.4589(3) 0.8503(3) 1.04538(19) 0.0444(8) Uani d . 1 . .
H H7A 0.5173 0.8906 1.0505 0.053 Uiso calc R 1 . .
H H7B 0.4622 0.8232 1.0952 0.053 Uiso calc R 1 . .
C C8 0.3799(3) 0.6604(3) 1.0050(3) 0.0572(11) Uani d . 1 . .
H H8A 0.4077 0.6257 1.0544 0.086 Uiso calc R 1 . .
H H8B 0.3677 0.5999 0.9670 0.086 Uiso calc R 1 . .
H H8C 0.3218 0.6984 1.0014 0.086 Uiso calc R 1 . .
C C9 0.5358(3) 0.6906(4) 0.9999(2) 0.0561(10) Uani d . 1 . .
H H9A 0.5780 0.7482 0.9919 0.084 Uiso calc R 1 . .
H H9B 0.5246 0.6294 0.9624 0.084 Uiso calc R 1 . .
H H9C 0.5635 0.6570 1.0496 0.084 Uiso calc R 1 . .
C C12 0.3495(3) 1.0235(3) 0.7709(2) 0.0495(9) Uani d . 1 . .
H H12A 0.4006 0.9872 0.7599 0.074 Uiso calc R 1 . .
H H12B 0.3744 1.0733 0.8147 0.074 Uiso calc R 1 . .
H H12C 0.3126 1.0702 0.7282 0.074 Uiso calc R 1 . .
C C11 0.2469(3) 0.8570(4) 0.7181(2) 0.0525(9) Uani d . 1 . .
H H11A 0.2098 0.9056 0.6767 0.079 Uiso calc R 1 . .
H H11B 0.2073 0.7982 0.7286 0.079 Uiso calc R 1 . .
H H11C 0.2957 0.8189 0.7050 0.079 Uiso calc R 1 . .
C C5 0.2301(3) 1.0860(3) 0.9381(2) 0.0454(9) Uani d . 1 . .
H H5 0.1810 1.1374 0.9134 0.054 Uiso calc R 1 . .
C C4 0.2730(3) 1.0911(3) 1.0160(2) 0.0505(9) Uani d . 1 . .
H H4 0.2525 1.1462 1.0434 0.061 Uiso calc R 1 . .
C C3 0.3460(3) 1.0155(3) 1.0540(2) 0.0473(9) Uani d . 1 . .
H H3 0.3740 1.0198 1.1065 0.057 Uiso calc R 1 . .
N N1 0.4453(2) 0.7484(2) 0.99307(16) 0.0385(7) Uani d . 1 . .
N N2 0.28962(19) 0.9310(2) 0.78604(15) 0.0372(6) Uani d . 1 . .
O O1 0.4714(3) 0.5053(4) 0.8489(2) 0.0793(11) Uani d . 1 . .
Se Se1 0.37778(2) 0.82185(3) 0.879443(18) 0.03542(12) Uani d . 1 . .
H H1 0.480(4) 0.562(5) 0.828(3) 0.09(2) Uiso d . 1 . .
H H2 0.475(5) 0.451(6) 0.825(4) 0.12(3) Uiso d . 1 . .

loop_
_atom_site_aniso_label
_atom_site_aniso_U_11
_atom_site_aniso_U_22
_atom_site_aniso_U_33
_atom_site_aniso_U_12
_atom_site_aniso_U_13
_atom_site_aniso_U_23
Br1 0.0623(4) 0.0495(3) 0.0552(4) 0.000 0.0246(3) 0.000
Br2 0.0914(5) 0.0596(4) 0.0986(6) 0.000 0.0651(5) 0.000
C1 0.0345(17) 0.0321(16) 0.0323(17) -0.0077(13) 0.0157(14) -0.0033(13)
C2 0.0410(19) 0.0415(18) 0.0301(18) -0.0085(15) 0.0139(15) 0.0012(14)
C6 0.0337(17) 0.0329(16) 0.0367(18) -0.0046(13) 0.0117(14) -0.0018(13)
C10 0.0355(18) 0.0434(19) 0.0379(19) 0.0018(15) 0.0057(15) 0.0008(15)
C7 0.043(2) 0.057(2) 0.0302(18) -0.0040(17) 0.0092(15) 0.0064(16)
C8 0.045(2) 0.050(2) 0.073(3) -0.0058(17) 0.016(2) 0.021(2)
C9 0.040(2) 0.065(3) 0.061(3) 0.0149(19) 0.0143(19) 0.014(2)
C12 0.056(2) 0.053(2) 0.040(2) -0.0079(18) 0.0165(18) 0.0080(17)
C11 0.058(2) 0.055(2) 0.036(2) -0.0003(19) 0.0076(18) -0.0115(17)
C5 0.047(2) 0.0364(18) 0.056(2) 0.0009(16) 0.0221(18) -0.0025(16)
C4 0.063(2) 0.043(2) 0.055(2) -0.0016(19) 0.033(2) -0.0114(18)
C3 0.060(2) 0.054(2) 0.0317(19) -0.0089(19) 0.0210(18) -0.0050(16)
N1 0.0319(15) 0.0426(16) 0.0395(16) 0.0017(12) 0.0108(13) 0.0081(12)
N2 0.0412(16) 0.0396(15) 0.0273(14) -0.0040(12) 0.0076(12) -0.0005(12)
O1 0.106(3) 0.077(3) 0.046(2) -0.007(2) 0.0145(19) 0.0004(19)
Se1 0.03654(19) 0.03788(19) 0.03126(19) 0.00273(14) 0.01113(14) -0.00128(14)

loop_
_atom_type_symbol
_atom_type_description
_atom_type_scat_dispersion_real
_atom_type_scat_dispersion_imag
_atom_type_scat_source
C C 0.0033 0.0016 'International Tables Vol C Tables 4.2.6.8 and 6.1.1.4'
H H 0.0000 0.0000 'International Tables Vol C Tables 4.2.6.8 and 6.1.1.4'
N N 0.0061 0.0033 'International Tables Vol C Tables 4.2.6.8 and 6.1.1.4'
Se Se -0.0929 2.2259 'International Tables Vol C Tables 4.2.6.8 and 6.1.1.4'
Br Br -0.2901 2.4595 'International Tables Vol C Tables 4.2.6.8 and 6.1.1.4'
O O 0.0106 0.0060 'International Tables Vol C Tables 4.2.6.8 and 6.1.1.4'

loop_
_geom_angle_atom_site_label_1
_geom_angle_atom_site_label_2
_geom_angle_atom_site_label_3
_geom_angle_site_symmetry_1
_geom_angle_site_symmetry_3
_geom_angle
_geom_angle_publ_flag
C2 C1 C6 . . 123.1(3) ?
C2 C1 Se1 . . 118.5(2) ?
C6 C1 Se1 . . 118.4(2) ?
C1 C2 C3 . . 117.9(3) ?
C1 C2 C7 . . 115.7(3) ?
C3 C2 C7 . . 126.3(3) ?
C5 C6 C1 . . 118.1(3) ?
C5 C6 C10 . . 126.1(3) ?
C1 C6 C10 . . 115.6(3) ?
N2 C10 C6 . . 108.6(3) ?
N2 C10 H10A . . 110.0 ?
C6 C10 H10A . . 110.0 ?
N2 C10 H10B . . 110.0 ?
C6 C10 H10B . . 110.0 ?
H10A C10 H10B . . 108.4 ?
N1 C7 C2 . . 108.4(3) ?
N1 C7 H7A . . 110.0 ?
C2 C7 H7A . . 110.0 ?
N1 C7 H7B . . 110.0 ?
C2 C7 H7B . . 110.0 ?
H7A C7 H7B . . 108.4 ?
N1 C8 H8A . . 109.5 ?
N1 C8 H8B . . 109.5 ?
H8A C8 H8B . . 109.5 ?
N1 C8 H8C . . 109.5 ?
H8A C8 H8C . . 109.5 ?
H8B C8 H8C . . 109.5 ?
N1 C9 H9A . . 109.5 ?
N1 C9 H9B . . 109.5 ?
H9A C9 H9B . . 109.5 ?
N1 C9 H9C . . 109.5 ?
H9A C9 H9C . . 109.5 ?
H9B C9 H9C . . 109.5 ?
N2 C12 H12A . . 109.5 ?
N2 C12 H12B . . 109.5 ?
H12A C12 H12B . . 109.5 ?
N2 C12 H12C . . 109.5 ?
H12A C12 H12C . . 109.5 ?
H12B C12 H12C . . 109.5 ?
N2 C11 H11A . . 109.5 ?
N2 C11 H11B . . 109.5 ?
H11A C11 H11B . . 109.5 ?
N2 C11 H11C . . 109.5 ?
H11A C11 H11C . . 109.5 ?
H11B C11 H11C . . 109.5 ?
C4 C5 C6 . . 119.9(3) ?
C4 C5 H5 . . 120.1 ?
C6 C5 H5 . . 120.1 ?
C5 C4 C3 . . 121.2(3) ?
C5 C4 H4 . . 119.4 ?
C3 C4 H4 . . 119.4 ?
C4 C3 C2 . . 119.8(3) ?
C4 C3 H3 . . 120.1 ?
C2 C3 H3 . . 120.1 ?
C8 N1 C7 . . 111.6(3) ?
C8 N1 C9 . . 109.8(3) ?
C7 N1 C9 . . 112.1(3) ?
C8 N1 Se1 . . 107.2(2) ?
C7 N1 Se1 . . 105.19(19) ?
C9 N1 Se1 . . 110.7(2) ?
C11 N2 C12 . . 110.4(3) ?
C11 N2 C10 . . 111.5(3) ?
C12 N2 C10 . . 111.4(3) ?
C11 N2 Se1 . . 109.6(2) ?
C12 N2 Se1 . . 108.2(2) ?
C10 N2 Se1 . . 105.46(19) ?
H1 O1 H2 . . 107(6) ?
C1 Se1 N2 . . 81.21(12) ?
C1 Se1 N1 . . 80.47(12) ?
N2 Se1 N1 . . 161.56(11) ?

loop_
_geom_bond_atom_site_label_1
_geom_bond_atom_site_label_2
_geom_bond_site_symmetry_2
_geom_bond_distance
_geom_bond_publ_flag
C1 C2 . 1.379(4) ?
C1 C6 . 1.384(5) ?
C1 Se1 . 1.887(3) ?
C2 C3 . 1.391(5) ?
C2 C7 . 1.497(5) ?
C6 C5 . 1.382(5) ?
C6 C10 . 1.499(5) ?
C10 N2 . 1.487(4) ?
C10 H10A . 0.9700 ?
C10 H10B . 0.9700 ?
C7 N1 . 1.483(5) ?
C7 H7A . 0.9700 ?
C7 H7B . 0.9700 ?
C8 N1 . 1.476(4) ?
C8 H8A . 0.9600 ?
C8 H8B . 0.9600 ?
C8 H8C . 0.9600 ?
C9 N1 . 1.484(5) ?
C9 H9A . 0.9600 ?
C9 H9B . 0.9600 ?
C9 H9C . 0.9600 ?
C12 N2 . 1.478(4) ?
C12 H12A . 0.9600 ?
C12 H12B . 0.9600 ?
C12 H12C . 0.9600 ?
C11 N2 . 1.474(4) ?
C11 H11A . 0.9600 ?
C11 H11B . 0.9600 ?
C11 H11C . 0.9600 ?
C5 C4 . 1.381(5) ?
C5 H5 . 0.9300 ?
C4 C3 . 1.383(5) ?
C4 H4 . 0.9300 ?
C3 H3 . 0.9300 ?
N1 Se1 . 2.185(3) ?
N2 Se1 . 2.180(3) ?
O1 H1 . 0.78(6) ?
O1 H2 . 0.78(6) ?

loop_
_geom_hbond_atom_site_label_D
_geom_hbond_atom_site_label_H
_geom_hbond_atom_site_label_A
_geom_hbond_site_symmetry_A
_geom_hbond_distance_DH
_geom_hbond_distance_HA
_geom_hbond_distance_DA
_geom_hbond_angle_DHA
O1 H1 Br2 . 0.78(6) 2.56(6) 3.340(5) 175(5)
O1 H2 Br1 . 0.78(6) 2.63(7) 3.406(5) 176(7)

loop_
_geom_torsion_atom_site_label_1
_geom_torsion_atom_site_label_2
_geom_torsion_atom_site_label_3
_geom_torsion_atom_site_label_4
_geom_torsion_site_symmetry_1
_geom_torsion_site_symmetry_2
_geom_torsion_site_symmetry_3
_geom_torsion_site_symmetry_4
_geom_torsion
_geom_torsion_publ_flag
C6 C1 C2 C3 . . . . -0.4(5) ?
Se1 C1 C2 C3 . . . . 178.1(2) ?
C6 C1 C2 C7 . . . . -176.8(3) ?
Se1 C1 C2 C7 . . . . 1.8(4) ?
C2 C1 C6 C5 . . . . 0.4(5) ?
Se1 C1 C6 C5 . . . . -178.1(2) ?
C2 C1 C6 C10 . . . . -175.7(3) ?
Se1 C1 C6 C10 . . . . 5.7(4) ?
C5 C6 C10 N2 . . . . 155.8(3) ?
C1 C6 C10 N2 . . . . -28.4(4) ?
C1 C2 C7 N1 . . . . -26.9(4) ?
C3 C2 C7 N1 . . . . 157.1(3) ?
C1 C6 C5 C4 . . . . -0.1(5) ?
C10 C6 C5 C4 . . . . 175.6(3) ?
C6 C5 C4 C3 . . . . -0.2(6) ?
C5 C4 C3 C2 . . . . 0.2(6) ?
C1 C2 C3 C4 . . . . 0.1(5) ?
C7 C2 C3 C4 . . . . 176.0(3) ?
C2 C7 N1 C8 . . . . -81.0(3) ?
C2 C7 N1 C9 . . . . 155.3(3) ?
C2 C7 N1 Se1 . . . . 34.9(3) ?
C6 C10 N2 C11 . . . . 152.9(3) ?
C6 C10 N2 C12 . . . . -83.3(3) ?
C6 C10 N2 Se1 . . . . 33.9(3) ?
C2 C1 Se1 N2 . . . . -166.9(3) ?
C6 C1 Se1 N2 . . . . 11.7(2) ?
C2 C1 Se1 N1 . . . . 15.2(2) ?
C6 C1 Se1 N1 . . . . -166.2(3) ?
C11 N2 Se1 C1 . . . . -146.0(3) ?
C12 N2 Se1 C1 . . . . 93.5(2) ?
C10 N2 Se1 C1 . . . . -25.8(2) ?
C11 N2 Se1 N1 . . . . -139.3(3) ?
C12 N2 Se1 N1 . . . . 100.2(4) ?
C10 N2 Se1 N1 . . . . -19.1(4) ?
C8 N1 Se1 C1 . . . . 90.8(2) ?
C7 N1 Se1 C1 . . . . -28.1(2) ?
C9 N1 Se1 C1 . . . . -149.4(3) ?
C8 N1 Se1 N2 . . . . 84.2(4) ?
C7 N1 Se1 N2 . . . . -34.8(4) ?
C9 N1 Se1 N2 . . . . -156.1(3) ?
